data_7222241
loop_
_publ_author_name
'Qin, Long-Fang'
'Pang, Chun-Yan'
'Han, Wang-Kang'
'Zhang, Feng-Li'
'Tian, Lei'
'Gu, Zhi-Guo'
'Ren, Xuehong'
'Li, Zaijun'

_publ_section_title
;
 Optical recognition of alkyl nitrile by a homochiral iron(ii) spin
 crossover host
;
_journal_issue 41
_journal_name_full CrystEngComm
_journal_page_first 7956
_journal_paper_doi 10.1039/C5CE01617G
_journal_volume 17
_journal_year 2015
_chemical_absolute_configuration rmad
_chemical_formula_moiety '3(C39 H45 Fe N9 2+), C3 H5 N O, 6(Cl O4 -)'
_chemical_formula_sum 'C120 H140 Cl6 Fe3 N28 O25'
_chemical_formula_weight 2754.85
_chemical_name_systematic
;
 ?
;
_space_group_IT_number 19
_symmetry_cell_setting orthorhombic
_symmetry_space_group_name_Hall 'P 2ac 2ab'
_symmetry_space_group_name_H-M 'P 21 21 21'
_atom_sites_solution_hydrogens geom
_atom_sites_solution_primary direct
_atom_sites_solution_secondary difmap
_audit_creation_method SHELXL-97
_audit_update_record
;
2015-03-12 deposited with the CCDC.
2015-09-21 downloaded from the CCDC.
;
_cell_angle_alpha 90.00
_cell_angle_beta 90.00
_cell_angle_gamma 90.00
_cell_formula_units_Z 4
_cell_length_a 15.9981(2)
_cell_length_b 21.6984(3)
_cell_length_c 40.7994(8)
_cell_measurement_reflns_used 122186
_cell_measurement_temperature 133(2)
_cell_measurement_theta_max 24.60
_cell_measurement_theta_min 1.06
_cell_volume 14162.8(4)
_computing_cell_refinement 'X-AREA (Stoe & Cie, 2002)'
_computing_data_collection 'X-AREA (Stoe & Cie, 2002)'
_computing_data_reduction 'X-AREA (Stoe & Cie, 2002)'
_computing_molecular_graphics 'DIAMOND (Brandenburg, 2001)'
_computing_publication_material 'SHELXL-97 (Sheldrick, 1997)'
_computing_structure_refinement 'SHELXL-97 (Sheldrick, 1997)'
_computing_structure_solution 'SHELXS-97 (Sheldrick, 1990)'
_diffrn_ambient_temperature 133(2)
_diffrn_measured_fraction_theta_full 0.997
_diffrn_measured_fraction_theta_max 0.997
_diffrn_measurement_device_type 'Stoe IPDS II'
_diffrn_measurement_method \w
_diffrn_radiation_monochromator graphite
_diffrn_radiation_source 'fine-focus sealed tube'
_diffrn_radiation_type MoK\a
_diffrn_radiation_wavelength 0.71073
_diffrn_reflns_av_R_equivalents 0.0732
_diffrn_reflns_av_sigmaI/netI 0.0533
_diffrn_reflns_limit_h_max 16
_diffrn_reflns_limit_h_min -18
_diffrn_reflns_limit_k_max 25
_diffrn_reflns_limit_k_min -25
_diffrn_reflns_limit_l_max 47
_diffrn_reflns_limit_l_min -47
_diffrn_reflns_number 122186
_diffrn_reflns_theta_full 24.60
_diffrn_reflns_theta_max 24.60
_diffrn_reflns_theta_min 1.06
_exptl_absorpt_coefficient_mu 0.490
_exptl_absorpt_correction_type none
_exptl_crystal_colour 'dark red'
_exptl_crystal_density_diffrn 1.292
_exptl_crystal_density_method 'not measured'
_exptl_crystal_description block
_exptl_crystal_F_000 5744
_exptl_crystal_size_max 0.26
_exptl_crystal_size_mid 0.23
_exptl_crystal_size_min 0.16
_platon_squeeze_details
;
;
_refine_diff_density_max 0.587
_refine_diff_density_min -0.357
_refine_diff_density_rms 0.058
_refine_ls_abs_structure_details 'Flack H D (1983), Acta Cryst. A39, 876-881'
_refine_ls_abs_structure_Flack 0.044(12)
_refine_ls_extinction_method none
_refine_ls_goodness_of_fit_ref 1.046
_refine_ls_hydrogen_treatment constr
_refine_ls_matrix_type full
_refine_ls_number_parameters 1655
_refine_ls_number_reflns 23744
_refine_ls_number_restraints 58
_refine_ls_restrained_S_all 1.047
_refine_ls_R_factor_all 0.0665
_refine_ls_R_factor_gt 0.0546
_refine_ls_shift/su_max 0.001
_refine_ls_shift/su_mean 0.000
_refine_ls_structure_factor_coef Fsqd
_refine_ls_weighting_details 'calc w=1/[\s^2^(Fo^2^)+(0.0843P)^2^+0.0000P] where P=(Fo^2^+2Fc^2^)/3'
_refine_ls_weighting_scheme calc
_refine_ls_wR_factor_gt 0.1311
_refine_ls_wR_factor_ref 0.1366
_reflns_number_gt 19806
_reflns_number_total 23744
_reflns_threshold_expression >2sigma(I)
_cod_data_source_file c5ce01617g2.cif
_cod_data_source_block 3
_cod_depositor_comments
;
The following automatic conversions were performed:

'_symmetry_cell_setting' value 'Orthorhombic' changed to
'orthorhombic' according to
/usr/data/users/saulius/crontab/automatic-downloads/rss-feeds/RSC/lib/dictionaries/cif_core.dic
dictionary named 'cif_core.dic' version 2.4.2 from 2011-04-26.

Automatic conversion script
Id: cif_fix_values 3271 2015-04-21 07:52:19Z andrius 

 Adding full bibliography for 7222239--7222241.cif.
;
_cod_database_code 7222241
_audit_block_doi 10.5517/cc14c6b1

loop_
_symmetry_equiv_pos_as_xyz
'x, y, z'
'-x+1/2, -y, z+1/2'
'x+1/2, -y+1/2, -z'
'-x, y+1/2, -z+1/2'

loop_
_atom_site_label
_atom_site_type_symbol
_atom_site_fract_x
_atom_site_fract_y
_atom_site_fract_z
_atom_site_U_iso_or_equiv
_atom_site_adp_type
_atom_site_occupancy
_atom_site_symmetry_multiplicity
_atom_site_calc_flag
_atom_site_refinement_flags
_atom_site_disorder_assembly
_atom_site_disorder_group
Fe1 Fe 0.44884(4) 0.48652(3) 0.676908(14) 0.03249(13) Uani 1 1 d . . .
N1 N 0.5144(2) 0.46299(15) 0.71516(9) 0.0372(8) Uani 1 1 d . . .
N2 N 0.5335(3) 0.39807(17) 0.75676(9) 0.0452(9) Uani 1 1 d . . .
N3 N 0.3765(2) 0.41760(16) 0.69355(9) 0.0366(8) Uani 1 1 d . . .
N11 N 0.5132(2) 0.42953(15) 0.64998(9) 0.0391(8) Uani 1 1 d . . .
N12 N 0.5340(3) 0.38712(18) 0.60150(10) 0.0491(10) Uani 1 1 d . . .
N13 N 0.3897(2) 0.49869(16) 0.63377(9) 0.0370(8) Uani 1 1 d . . .
N21 N 0.5243(2) 0.55484(15) 0.66719(8) 0.0315(7) Uani 1 1 d . . .
N22 N 0.5543(2) 0.65356(15) 0.67397(8) 0.0355(7) Uani 1 1 d . . .
N23 N 0.3898(2) 0.55369(15) 0.70193(8) 0.0318(8) Uani 1 1 d . . .
C1 C 0.4820(3) 0.41427(19) 0.73080(11) 0.0423(11) Uani 1 1 d . . .
C2 C 0.5872(3) 0.4783(2) 0.73117(11) 0.0408(10) Uani 1 1 d . . .
H2 H 0.6225 0.5105 0.7254 0.080 Uiso 1 1 calc R . .
C3 C 0.5998(3) 0.4390(2) 0.75688(12) 0.0458(11) Uani 1 1 d . . .
H3 H 0.6442 0.4397 0.7716 0.080 Uiso 1 1 calc R . .
C4 C 0.5204(4) 0.3471(2) 0.77917(12) 0.0556(13) Uani 1 1 d . . .
H4A H 0.5647 0.3464 0.7951 0.080 Uiso 1 1 calc R . .
H4B H 0.5202 0.3091 0.7671 0.080 Uiso 1 1 calc R . .
H4C H 0.4678 0.3522 0.7902 0.080 Uiso 1 1 calc R . .
C5 C 0.4056(3) 0.3901(2) 0.71927(11) 0.0394(10) Uani 1 1 d . . .
H5 H 0.3786 0.3572 0.7293 0.080 Uiso 1 1 calc R . .
C6 C 0.2971(3) 0.3957(2) 0.67850(11) 0.0389(9) Uani 1 1 d . . .
H6 H 0.2670 0.4321 0.6707 0.080 Uiso 1 1 calc R . .
C7 C 0.2387(3) 0.3617(3) 0.70230(12) 0.0539(13) Uani 1 1 d . . .
H7A H 0.2256 0.3882 0.7204 0.080 Uiso 1 1 calc R . .
H7B H 0.2659 0.3252 0.7102 0.080 Uiso 1 1 calc R . .
H7C H 0.1882 0.3505 0.6911 0.080 Uiso 1 1 calc R . .
C8 C 0.3131(3) 0.3547(2) 0.64888(11) 0.0395(10) Uani 1 1 d . . .
C9 C 0.3774(3) 0.3118(2) 0.64847(12) 0.0467(11) Uani 1 1 d . . .
H9 H 0.4153 0.3102 0.6657 0.080 Uiso 1 1 calc R . .
C10 C 0.3853(4) 0.2714(3) 0.62254(15) 0.0619(15) Uani 1 1 d . . .
H10 H 0.4286 0.2428 0.6225 0.080 Uiso 1 1 calc R . .
C11 C 0.3297(5) 0.2729(3) 0.59654(17) 0.083(2) Uani 1 1 d . . .
H11 H 0.3356 0.2463 0.5788 0.080 Uiso 1 1 calc R . .
C12 C 0.2634(5) 0.3164(3) 0.59788(16) 0.080(2) Uani 1 1 d . . .
H12 H 0.2246 0.3179 0.5809 0.080 Uiso 1 1 calc R . .
C13 C 0.2560(4) 0.3561(2) 0.62373(13) 0.0586(14) Uani 1 1 d . . .
H13 H 0.2122 0.3842 0.6243 0.080 Uiso 1 1 calc R . .
C21 C 0.4885(3) 0.42775(18) 0.61902(10) 0.0391(10) Uani 1 1 d . . .
C22 C 0.5765(3) 0.3864(2) 0.65296(14) 0.0518(12) Uani 1 1 d . . .
H22 H 0.6045 0.3763 0.6722 0.080 Uiso 1 1 calc R . .
C23 C 0.5910(4) 0.3611(2) 0.62292(14) 0.0572(14) Uani 1 1 d . . .
H23 H 0.6315 0.3320 0.6178 0.080 Uiso 1 1 calc R . .
C24 C 0.5215(4) 0.3693(3) 0.56700(13) 0.0665(16) Uani 1 1 d . . .
H24A H 0.5626 0.3392 0.5609 0.080 Uiso 1 1 calc R . .
H24B H 0.5271 0.4050 0.5533 0.080 Uiso 1 1 calc R . .
H24C H 0.4666 0.3521 0.5644 0.080 Uiso 1 1 calc R . .
C25 C 0.4204(3) 0.4669(2) 0.60974(11) 0.0412(10) Uani 1 1 d . . .
H25 H 0.4001 0.4692 0.5884 0.080 Uiso 1 1 calc R . .
C26 C 0.3194(3) 0.54169(19) 0.62767(10) 0.0355(9) Uani 1 1 d . . .
H26 H 0.2807 0.5378 0.6462 0.080 Uiso 1 1 calc R . .
C27 C 0.2699(3) 0.5278(2) 0.59658(11) 0.0464(11) Uani 1 1 d . . .
H27A H 0.2519 0.4856 0.5969 0.080 Uiso 1 1 calc R . .
H27B H 0.3047 0.5347 0.5778 0.080 Uiso 1 1 calc R . .
H27C H 0.2221 0.5544 0.5955 0.080 Uiso 1 1 calc R . .
C28 C 0.3493(3) 0.60805(19) 0.62695(9) 0.0348(9) Uani 1 1 d . . .
C29 C 0.3007(3) 0.6531(2) 0.64226(11) 0.0437(11) Uani 1 1 d . . .
H29 H 0.2527 0.6421 0.6537 0.080 Uiso 1 1 calc R . .
C30 C 0.3253(4) 0.7152(2) 0.64016(12) 0.0492(12) Uani 1 1 d . . .
H30 H 0.2931 0.7453 0.6503 0.080 Uiso 1 1 calc R . .
C31 C 0.3960(3) 0.7320(2) 0.62333(12) 0.0485(12) Uani 1 1 d . . .
H31 H 0.4124 0.7731 0.6225 0.080 Uiso 1 1 calc R . .
C32 C 0.4424(3) 0.6874(2) 0.60759(11) 0.0453(11) Uani 1 1 d . . .
H32 H 0.4895 0.6988 0.5957 0.080 Uiso 1 1 calc R . .
C33 C 0.4202(3) 0.6259(2) 0.60916(11) 0.0398(10) Uani 1 1 d . . .
H33 H 0.4523 0.5964 0.5984 0.080 Uiso 1 1 calc R . .
C41 C 0.5017(3) 0.60766(19) 0.68178(9) 0.0342(9) Uani 1 1 d . . .
C42 C 0.5950(3) 0.5680(2) 0.64949(10) 0.0377(10) Uani 1 1 d . . .
H42 H 0.6246 0.5403 0.6365 0.080 Uiso 1 1 calc R . .
C43 C 0.6146(3) 0.6288(2) 0.65420(10) 0.0390(10) Uani 1 1 d . . .
H43 H 0.6605 0.6495 0.6455 0.080 Uiso 1 1 calc R . .
C44 C 0.5507(3) 0.71721(19) 0.68489(11) 0.0422(10) Uani 1 1 d . . .
H44A H 0.5952 0.7402 0.6749 0.080 Uiso 1 1 calc R . .
H44B H 0.5564 0.7187 0.7083 0.080 Uiso 1 1 calc R . .
H44C H 0.4980 0.7348 0.6787 0.080 Uiso 1 1 calc R . .
C45 C 0.4270(3) 0.6061(2) 0.70149(9) 0.0349(9) Uani 1 1 d . . .
H45 H 0.4073 0.6403 0.7129 0.080 Uiso 1 1 calc R . .
C46 C 0.3153(3) 0.5461(2) 0.72320(10) 0.0381(10) Uani 1 1 d . . .
H46 H 0.2778 0.5170 0.7121 0.080 Uiso 1 1 calc R . .
C47 C 0.2656(3) 0.6044(2) 0.72923(11) 0.0462(11) Uani 1 1 d . . .
H47A H 0.2481 0.6215 0.7086 0.080 Uiso 1 1 calc R . .
H47B H 0.2999 0.6337 0.7406 0.080 Uiso 1 1 calc R . .
H47C H 0.2174 0.5949 0.7423 0.080 Uiso 1 1 calc R . .
C48 C 0.3400(3) 0.5168(2) 0.75569(10) 0.0420(10) Uani 1 1 d . . .
C49 C 0.4098(3) 0.5357(2) 0.77320(11) 0.0464(11) Uani 1 1 d . . .
H49 H 0.4442 0.5659 0.7643 0.080 Uiso 1 1 calc R . .
C50 C 0.4295(4) 0.5113(3) 0.80322(12) 0.0581(13) Uani 1 1 d . . .
H50 H 0.4763 0.5254 0.8145 0.080 Uiso 1 1 calc R . .
C51 C 0.3796(4) 0.4654(3) 0.81681(14) 0.0699(17) Uani 1 1 d . . .
H51 H 0.3933 0.4479 0.8369 0.080 Uiso 1 1 calc R . .
C52 C 0.3091(4) 0.4462(3) 0.79991(14) 0.0664(16) Uani 1 1 d . . .
H52 H 0.2752 0.4156 0.8088 0.080 Uiso 1 1 calc R . .
C53 C 0.2882(3) 0.4723(2) 0.76946(12) 0.0525(13) Uani 1 1 d . . .
H53 H 0.2400 0.4599 0.7586 0.080 Uiso 1 1 calc R . .
Fe2 Fe 1.01098(4) 0.16634(3) 0.673835(15) 0.03949(15) Uani 1 1 d . . .
N31 N 1.0134(3) 0.14931(18) 0.62705(10) 0.0481(9) Uani 1 1 d . . .
N32 N 0.9426(3) 0.1251(2) 0.58255(10) 0.0641(13) Uani 1 1 d . . .
N33 N 0.8884(3) 0.15970(18) 0.66602(9) 0.0443(9) Uani 1 1 d . . .
N41 N 1.1328(2) 0.16529(16) 0.67560(9) 0.0403(8) Uani 1 1 d . . .
N42 N 1.2504(3) 0.11357(17) 0.68594(9) 0.0423(9) Uani 1 1 d . . .
N43 N 1.0290(3) 0.07843(17) 0.68519(9) 0.0432(9) Uani 1 1 d . . .
N51 N 1.0080(2) 0.25609(16) 0.66707(8) 0.0377(8) Uani 1 1 d . . .
N52 N 0.9994(3) 0.34823(16) 0.68944(9) 0.0458(9) Uani 1 1 d . . .
N53 N 1.0008(2) 0.19309(16) 0.72063(9) 0.0409(8) Uani 1 1 d . . .
C61 C 0.9382(4) 0.1405(2) 0.61427(12) 0.0532(13) Uani 1 1 d . . .
C62 C 1.0684(4) 0.1399(3) 0.60221(13) 0.0611(14) Uani 1 1 d . . .
H62 H 1.1263 0.1418 0.6040 0.080 Uiso 1 1 calc R . .
C63 C 1.0246(4) 0.1272(4) 0.57393(15) 0.080(2) Uani 1 1 d . . .
H63 H 1.0468 0.1213 0.5531 0.080 Uiso 1 1 calc R . .
C64 C 0.8733(4) 0.1121(4) 0.56050(16) 0.089(2) Uani 1 1 d . . .
H64A H 0.8214 0.1173 0.5720 0.080 Uiso 1 1 calc R . .
H64B H 0.8775 0.0704 0.5527 0.080 Uiso 1 1 calc R . .
H64C H 0.8753 0.1399 0.5422 0.080 Uiso 1 1 calc R . .
C65 C 0.8676(3) 0.1462(2) 0.63625(11) 0.0503(12) Uani 1 1 d . . .
H65 H 0.8125 0.1408 0.6296 0.080 Uiso 1 1 calc R . .
C66 C 0.8193(3) 0.1717(2) 0.69049(12) 0.0461(11) Uani 1 1 d . . .
H66 H 0.8369 0.1546 0.7116 0.080 Uiso 1 1 calc R . .
C67 C 0.7361(4) 0.1423(3) 0.68149(15) 0.0659(15) Uani 1 1 d . . .
H67A H 0.7439 0.0989 0.6780 0.080 Uiso 1 1 calc R . .
H67B H 0.7149 0.1609 0.6618 0.080 Uiso 1 1 calc R . .
H67C H 0.6969 0.1484 0.6990 0.080 Uiso 1 1 calc R . .
C68 C 0.8061(3) 0.2412(2) 0.69500(12) 0.0476(11) Uani 1 1 d . . .
C69 C 0.8079(3) 0.2815(2) 0.66869(13) 0.0530(12) Uani 1 1 d . . .
H69 H 0.8206 0.2672 0.6478 0.080 Uiso 1 1 calc R . .
C70 C 0.7908(4) 0.3433(3) 0.67379(16) 0.0666(15) Uani 1 1 d . . .
H70 H 0.7908 0.3707 0.6562 0.080 Uiso 1 1 calc R . .
C71 C 0.7736(4) 0.3643(3) 0.70540(17) 0.0715(17) Uani 1 1 d . . .
H71 H 0.7643 0.4061 0.7090 0.080 Uiso 1 1 calc R . .
C72 C 0.7704(4) 0.3244(3) 0.73073(16) 0.0687(16) Uani 1 1 d . . .
H72 H 0.7565 0.3387 0.7515 0.080 Uiso 1 1 calc R . .
C73 C 0.7876(3) 0.2622(3) 0.72610(13) 0.0537(13) Uani 1 1 d . . .
H73 H 0.7866 0.2350 0.7437 0.080 Uiso 1 1 calc R . .
C81 C 1.1647(3) 0.11094(19) 0.68421(10) 0.0421(10) Uani 1 1 d . . .
C82 C 1.2008(3) 0.2030(2) 0.67073(11) 0.0439(11) Uani 1 1 d . . .
H82 H 1.1983 0.2439 0.6640 0.080 Uiso 1 1 calc R . .
C83 C 1.2708(3) 0.1718(2) 0.67715(12) 0.0456(11) Uani 1 1 d . . .
H83 H 1.3248 0.1875 0.6758 0.080 Uiso 1 1 calc R . .
C84 C 1.3056(4) 0.0634(2) 0.69570(13) 0.0557(13) Uani 1 1 d . . .
H84A H 1.2730 0.0273 0.7003 0.080 Uiso 1 1 calc R . .
H84B H 1.3361 0.0751 0.7150 0.080 Uiso 1 1 calc R . .
H84C H 1.3441 0.0547 0.6783 0.080 Uiso 1 1 calc R . .
C85 C 1.1051(4) 0.0626(2) 0.68982(12) 0.0480(12) Uani 1 1 d . . .
H85 H 1.1205 0.0231 0.6963 0.080 Uiso 1 1 calc R . .
C86 C 0.9626(4) 0.0316(2) 0.68931(14) 0.0581(14) Uani 1 1 d . . .
H86 H 0.9142 0.0525 0.6989 0.080 Uiso 1 1 calc R . .
C87 C 0.9857(5) -0.0214(3) 0.71205(17) 0.0766(18) Uani 1 1 d . . .
H87A H 1.0032 -0.0053 0.7329 0.080 Uiso 1 1 calc R . .
H87B H 1.0306 -0.0448 0.7025 0.080 Uiso 1 1 calc R . .
H87C H 0.9380 -0.0476 0.7151 0.080 Uiso 1 1 calc R . .
C88 C 0.9358(4) 0.0069(2) 0.65634(16) 0.0659(15) Uani 1 1 d . . .
C89 C 0.9910(5) -0.0046(3) 0.63029(17) 0.0779(18) Uani 1 1 d . . .
H89 H 1.0479 0.0021 0.6333 0.080 Uiso 1 1 calc R . .
C90 C 0.9630(6) -0.0258(4) 0.6002(2) 0.102(3) Uani 1 1 d . . .
H90 H 0.9998 -0.0306 0.5827 0.080 Uiso 1 1 calc R . .
C91 C 0.8795(6) -0.0396(5) 0.5967(3) 0.138(4) Uani 1 1 d . . .
H91 H 0.8608 -0.0570 0.5772 0.080 Uiso 1 1 calc R . .
C92 C 0.8224(6) -0.0280(4) 0.6216(3) 0.123(4) Uani 1 1 d . . .
H92 H 0.7658 -0.0364 0.6188 0.080 Uiso 1 1 calc R . .
C93 C 0.8516(5) -0.0039(3) 0.6504(2) 0.093(2) Uani 1 1 d . . .
H93 H 0.8132 0.0057 0.6668 0.080 Uiso 1 1 calc R . .
C101 C 1.0011(3) 0.28717(19) 0.69491(11) 0.0404(10) Uani 1 1 d . . .
C102 C 1.0115(3) 0.2994(2) 0.64292(11) 0.0463(11) Uani 1 1 d . . .
H102 H 1.0163 0.2916 0.6206 0.080 Uiso 1 1 calc R . .
C103 C 1.0068(4) 0.3559(2) 0.65713(12) 0.0507(12) Uani 1 1 d . . .
H103 H 1.0084 0.3935 0.6462 0.080 Uiso 1 1 calc R . .
C104 C 0.9924(4) 0.3963(2) 0.71483(14) 0.0589(13) Uani 1 1 d . . .
H10A H 0.9988 0.4362 0.7049 0.080 Uiso 1 1 calc R . .
H10B H 1.0353 0.3904 0.7310 0.080 Uiso 1 1 calc R . .
H10C H 0.9385 0.3937 0.7251 0.080 Uiso 1 1 calc R . .
C105 C 0.9963(3) 0.2521(2) 0.72476(11) 0.0424(10) Uani 1 1 d . . .
H105 H 0.9904 0.2703 0.7453 0.080 Uiso 1 1 calc R . .
C106 C 1.0059(4) 0.1538(2) 0.75065(11) 0.0490(12) Uani 1 1 d . . .
H106 H 0.9800 0.1141 0.7455 0.080 Uiso 1 1 calc R . .
C107 C 0.9627(4) 0.1795(2) 0.78062(12) 0.0561(13) Uani 1 1 d . . .
H10D H 0.9057 0.1893 0.7753 0.080 Uiso 1 1 calc R . .
H10E H 0.9910 0.2161 0.7878 0.080 Uiso 1 1 calc R . .
H10F H 0.9637 0.1493 0.7978 0.080 Uiso 1 1 calc R . .
C108 C 1.0972(4) 0.1418(2) 0.75883(11) 0.0472(12) Uani 1 1 d . . .
C109 C 1.1611(3) 0.1832(2) 0.75251(12) 0.0474(11) Uani 1 1 d . . .
H109 H 1.1481 0.2203 0.7423 0.080 Uiso 1 1 calc R . .
C110 C 1.2429(4) 0.1717(2) 0.76072(12) 0.0551(13) Uani 1 1 d . . .
H110 H 1.2839 0.2006 0.7558 0.080 Uiso 1 1 calc R . .
C111 C 1.2647(4) 0.1170(3) 0.77644(13) 0.0627(15) Uani 1 1 d . . .
H111 H 1.3199 0.1089 0.7822 0.080 Uiso 1 1 calc R . .
C112 C 1.2027(4) 0.0758(3) 0.78315(13) 0.0624(15) Uani 1 1 d . . .
H112 H 1.2163 0.0393 0.7938 0.080 Uiso 1 1 calc R . .
C113 C 1.1196(4) 0.0865(3) 0.77461(13) 0.0588(14) Uani 1 1 d . . .
H113 H 1.0790 0.0571 0.7793 0.080 Uiso 1 1 calc R . .
Fe3 Fe 0.84220(4) 0.60120(3) 0.497833(14) 0.03467(14) Uani 1 1 d . . .
N61 N 0.9204(3) 0.57607(17) 0.46405(9) 0.0416(9) Uani 1 1 d . . .
N62 N 0.9454(3) 0.5594(2) 0.41143(10) 0.0582(12) Uani 1 1 d . . .
N63 N 0.7706(2) 0.61484(17) 0.45884(9) 0.0405(9) Uani 1 1 d . . .
N71 N 0.8811(2) 0.68677(17) 0.49602(8) 0.0373(8) Uani 1 1 d . . .
N72 N 0.8663(3) 0.78228(17) 0.51359(10) 0.0446(9) Uani 1 1 d . . .
N73 N 0.7648(2) 0.63831(17) 0.53030(8) 0.0359(8) Uani 1 1 d . . .
N81 N 0.9202(2) 0.57996(17) 0.53228(9) 0.0401(9) Uani 1 1 d . . .
N82 N 0.9691(3) 0.50918(19) 0.56674(10) 0.0480(10) Uani 1 1 d . . .
N83 N 0.8069(2) 0.51369(18) 0.50500(9) 0.0433(9) Uani 1 1 d . . .
C131 C 0.8886(3) 0.5796(2) 0.43396(11) 0.0477(12) Uani 1 1 d . . .
C132 C 1.0006(4) 0.5526(2) 0.46134(13) 0.0521(12) Uani 1 1 d . . .
H132 H 1.0373 0.5448 0.4785 0.080 Uiso 1 1 calc R . .
C133 C 1.0157(4) 0.5432(3) 0.42843(14) 0.0633(15) Uani 1 1 d . . .
H133 H 1.0652 0.5284 0.4194 0.080 Uiso 1 1 calc R . .
C134 C 0.9348(5) 0.5587(3) 0.37630(13) 0.0777(19) Uani 1 1 d . . .
H13A H 0.8788 0.5709 0.3709 0.080 Uiso 1 1 calc R . .
H13B H 0.9449 0.5179 0.3682 0.080 Uiso 1 1 calc R . .
H13C H 0.9737 0.5868 0.3664 0.080 Uiso 1 1 calc R . .
C135 C 0.8057(3) 0.6016(2) 0.43079(11) 0.0474(11) Uani 1 1 d . . .
H135 H 0.7788 0.6061 0.4107 0.080 Uiso 1 1 calc R . .
C136 C 0.6864(3) 0.6421(2) 0.45897(12) 0.0491(12) Uani 1 1 d . . .
H136 H 0.6586 0.6276 0.4790 0.080 Uiso 1 1 calc R . .
C137 C 0.6310(4) 0.6238(3) 0.43051(16) 0.0753(18) Uani 1 1 d . . .
H13D H 0.6274 0.5797 0.4294 0.080 Uiso 1 1 calc R . .
H13E H 0.6542 0.6394 0.4105 0.080 Uiso 1 1 calc R . .
H13F H 0.5761 0.6407 0.4336 0.080 Uiso 1 1 calc R . .
C138 C 0.6921(3) 0.7124(2) 0.46154(11) 0.0447(11) Uani 1 1 d . . .
C139 C 0.7485(3) 0.7464(2) 0.44266(11) 0.0455(11) Uani 1 1 d . . .
H139 H 0.7860 0.7263 0.4289 0.080 Uiso 1 1 calc R . .
C140 C 0.7485(3) 0.8097(2) 0.44442(12) 0.0519(12) Uani 1 1 d . . .
H140 H 0.7858 0.8320 0.4316 0.080 Uiso 1 1 calc R . .
C141 C 0.6939(4) 0.8410(3) 0.46500(15) 0.0658(16) Uani 1 1 d . . .
H141 H 0.6947 0.8838 0.4660 0.080 Uiso 1 1 calc R . .
C142 C 0.6386(4) 0.8079(3) 0.48388(16) 0.0690(17) Uani 1 1 d . . .
H142 H 0.6021 0.8283 0.4979 0.080 Uiso 1 1 calc R . .
C143 C 0.6371(3) 0.7440(3) 0.48201(12) 0.0550(13) Uani 1 1 d . . .
H143 H 0.5989 0.7221 0.4946 0.080 Uiso 1 1 calc R . .
C151 C 0.8398(3) 0.72347(19) 0.51631(11) 0.0381(10) Uani 1 1 d . . .
C152 C 0.9366(3) 0.7239(2) 0.47900(11) 0.0412(10) Uani 1 1 d . . .
H152 H 0.9740 0.7107 0.4630 0.080 Uiso 1 1 calc R . .
C153 C 0.9273(3) 0.7828(2) 0.48961(11) 0.0439(11) Uani 1 1 d . . .
H153 H 0.9565 0.8171 0.4821 0.080 Uiso 1 1 calc R . .
C154 C 0.8379(4) 0.8344(2) 0.53284(15) 0.0639(15) Uani 1 1 d . . .
H15A H 0.8652 0.8712 0.5253 0.080 Uiso 1 1 calc R . .
H15B H 0.8513 0.8277 0.5555 0.080 Uiso 1 1 calc R . .
H15C H 0.7785 0.8389 0.5305 0.080 Uiso 1 1 calc R . .
C155 C 0.7751(3) 0.6964(2) 0.53599(10) 0.0371(10) Uani 1 1 d . . .
H155 H 0.7438 0.7184 0.5512 0.080 Uiso 1 1 calc R . .
C156 C 0.6996(3) 0.6045(2) 0.54994(10) 0.0371(9) Uani 1 1 d . . .
H156 H 0.6758 0.5730 0.5355 0.080 Uiso 1 1 calc R . .
C157 C 0.6288(3) 0.6422(2) 0.56208(11) 0.0448(11) Uani 1 1 d . . .
H15D H 0.6026 0.6627 0.5440 0.080 Uiso 1 1 calc R . .
H15E H 0.6491 0.6722 0.5774 0.080 Uiso 1 1 calc R . .
H15F H 0.5888 0.6159 0.5727 0.080 Uiso 1 1 calc R . .
C158 C 0.7428(3) 0.5701(2) 0.57809(10) 0.0371(10) Uani 1 1 d . . .
C159 C 0.7205(3) 0.5109(2) 0.58575(11) 0.0433(10) Uani 1 1 d . . .
H159 H 0.6798 0.4909 0.5734 0.080 Uiso 1 1 calc R . .
C160 C 0.7582(3) 0.4800(2) 0.61196(12) 0.0512(12) Uani 1 1 d . . .
H160 H 0.7434 0.4394 0.6164 0.080 Uiso 1 1 calc R . .
C161 C 0.8156(3) 0.5082(2) 0.63100(11) 0.0470(11) Uani 1 1 d . . .
H161 H 0.8413 0.4870 0.6481 0.080 Uiso 1 1 calc R . .
C162 C 0.8359(3) 0.5701(2) 0.62463(12) 0.0500(12) Uani 1 1 d . . .
H162 H 0.8727 0.5908 0.6384 0.080 Uiso 1 1 calc R . .
C163 C 0.8017(3) 0.6000(2) 0.59814(11) 0.0431(10) Uani 1 1 d . . .
H163 H 0.8176 0.6403 0.5935 0.080 Uiso 1 1 calc R . .
C171 C 0.9146(3) 0.5213(2) 0.54221(10) 0.0414(10) Uani 1 1 d . . .
C172 C 0.9814(3) 0.6059(3) 0.55189(11) 0.0511(12) Uani 1 1 d . . .
H172 H 0.9989 0.6468 0.5511 0.080 Uiso 1 1 calc R . .
C173 C 1.0120(3) 0.5620(3) 0.57257(12) 0.0531(13) Uani 1 1 d . . .
H173 H 1.0545 0.5672 0.5879 0.080 Uiso 1 1 calc R . .
C174 C 0.9826(5) 0.4498(3) 0.58261(15) 0.0705(17) Uani 1 1 d . . .
H17A H 1.0265 0.4535 0.5985 0.080 Uiso 1 1 calc R . .
H17B H 0.9981 0.4197 0.5664 0.080 Uiso 1 1 calc R . .
H17C H 0.9321 0.4369 0.5933 0.080 Uiso 1 1 calc R . .
C175 C 0.8509(3) 0.4844(2) 0.52712(11) 0.0433(10) Uani 1 1 d . . .
H175 H 0.8417 0.4433 0.5326 0.080 Uiso 1 1 calc R . .
C176 C 0.7449(3) 0.4796(2) 0.48584(11) 0.0479(11) Uani 1 1 d . . .
H176 H 0.7006 0.5086 0.4798 0.080 Uiso 1 1 calc R . .
C177 C 0.7034(4) 0.4252(3) 0.50362(14) 0.0674(16) Uani 1 1 d . . .
H17D H 0.6801 0.4393 0.5240 0.080 Uiso 1 1 calc R . .
H17E H 0.7443 0.3939 0.5079 0.080 Uiso 1 1 calc R . .
H17F H 0.6597 0.4086 0.4901 0.080 Uiso 1 1 calc R . .
C178 C 0.7838(4) 0.4557(2) 0.45405(12) 0.0553(14) Uani 1 1 d . . .
C179 C 0.8597(4) 0.4265(3) 0.45332(15) 0.0668(16) Uani 1 1 d . . .
H179 H 0.8902 0.4232 0.4727 0.080 Uiso 1 1 calc R . .
C180 C 0.8926(5) 0.4020(3) 0.42510(18) 0.087(2) Uani 1 1 d . . .
H180 H 0.9443 0.3824 0.4255 0.080 Uiso 1 1 calc R . .
C181 C 0.8488(5) 0.4066(3) 0.39652(16) 0.080(2) Uani 1 1 d . . .
H181 H 0.8715 0.3908 0.3773 0.080 Uiso 1 1 calc R . .
C182 C 0.7734(5) 0.4334(3) 0.39576(15) 0.081(2) Uani 1 1 d . . .
H182 H 0.7436 0.4354 0.3762 0.080 Uiso 1 1 calc R . .
C183 C 0.7390(4) 0.4591(3) 0.42513(12) 0.0606(15) Uani 1 1 d . . .
H183 H 0.6868 0.4780 0.4248 0.080 Uiso 1 1 calc R . .
Cl1 Cl 0.51535(9) 0.69666(6) 0.77822(3) 0.0603(3) Uani 1 1 d . . .
O11 O 0.5682(3) 0.74865(18) 0.77471(11) 0.0721(11) Uani 1 1 d . . .
O12 O 0.5132(3) 0.6760(2) 0.81136(9) 0.0812(13) Uani 1 1 d . . .
O13 O 0.4341(3) 0.70626(18) 0.76475(9) 0.0646(10) Uani 1 1 d . . .
O14 O 0.5544(3) 0.64732(17) 0.75862(10) 0.0676(10) Uani 1 1 d . . .
Cl2 Cl 0.08804(8) 0.52551(6) 0.66837(3) 0.0529(3) Uani 1 1 d . . .
O21 O 0.1136(3) 0.58264(18) 0.65418(12) 0.0779(13) Uani 1 1 d . . .
O22 O 0.1069(4) 0.5248(3) 0.70263(12) 0.0986(17) Uani 1 1 d . . .
O23 O 0.0007(2) 0.51745(18) 0.66379(9) 0.0609(9) Uani 1 1 d . . .
O24 O 0.1304(3) 0.4764(2) 0.65267(17) 0.1022(18) Uani 1 1 d . . .
Cl3 Cl 0.63536(9) 0.82160(6) 0.59789(4) 0.0600(3) Uani 1 1 d . . .
O31 O 0.6006(7) 0.8028(3) 0.5696(2) 0.193(5) Uani 1 1 d . . .
O32 O 0.6859(4) 0.7709(2) 0.60888(15) 0.117(2) Uani 1 1 d . . .
O33 O 0.6785(5) 0.8737(3) 0.5934(3) 0.200(5) Uani 1 1 d . . .
O34 O 0.5754(8) 0.8319(4) 0.6203(3) 0.248(7) Uani 1 1 d . . .
Cl4A Cl 0.48425(9) 0.52450(6) 0.51238(4) 0.0626(3) Uani 1 1 d . . .
O41A O 0.5263(3) 0.5738(2) 0.49696(12) 0.0911(15) Uani 1 1 d . . .
O42A O 0.5212(4) 0.5140(2) 0.54465(11) 0.0892(15) Uani 1 1 d . . .
O43A O 0.4040(4) 0.5461(5) 0.5201(3) 0.185(4) Uani 1 1 d . . .
O44A O 0.4866(7) 0.4701(3) 0.49574(17) 0.173(4) Uani 1 1 d . . .
Cl5A Cl 0.21856(11) 0.89311(7) 0.67226(4) 0.0735(4) Uani 1 1 d . . .
O51A O 0.2133(4) 0.9409(3) 0.64646(12) 0.1073(18) Uani 1 1 d . . .
O52A O 0.3021(4) 0.8726(3) 0.67645(17) 0.129(2) Uani 1 1 d . . .
O53A O 0.1671(6) 0.8459(3) 0.6673(3) 0.191(4) Uani 1 1 d . . .
O54A O 0.2016(4) 0.9247(2) 0.70182(12) 0.1065(19) Uani 1 1 d . . .
Cl6A Cl 0.8121(6) 0.2985(4) 0.56774(19) 0.0807(8) Uani 0.572(6) 1 d PD A 5
O61A O 0.8559(9) 0.2502(5) 0.5828(3) 0.128(5) Uani 0.572(6) 1 d PD A 5
O62A O 0.7391(9) 0.2738(7) 0.5542(4) 0.212(7) Uani 0.572(6) 1 d PD A 5
O63A O 0.8577(8) 0.3253(5) 0.5422(3) 0.136(4) Uani 0.572(6) 1 d PD A 5
O64A O 0.7946(14) 0.3441(6) 0.5907(3) 0.248(10) Uani 0.572(6) 1 d PD A 5
Cl6B Cl 0.8049(8) 0.2939(5) 0.5675(3) 0.0807(8) Uani 0.428(6) 1 d PD A 6
O61B O 0.8869(10) 0.2814(7) 0.5773(4) 0.128(5) Uani 0.428(6) 1 d PD A 6
O62B O 0.7514(12) 0.2559(9) 0.5855(4) 0.212(7) Uani 0.428(6) 1 d PD A 6
O63B O 0.7955(11) 0.2804(8) 0.5341(3) 0.136(4) Uani 0.428(6) 1 d PD A 6
O64B O 0.7865(17) 0.3555(7) 0.5737(5) 0.248(10) Uani 0.428(6) 1 d PD A 6
N91 N 0.1187(4) 0.3343(3) 0.77596(16) 0.0882(18) Uani 1 1 d . . .
O91 O 0.2680(4) 0.3003(3) 0.82596(15) 0.122(2) Uani 1 1 d . . .
H91A H 0.2909 0.2672 0.8295 0.080 Uiso 1 1 calc R . .
C191 C 0.1420(5) 0.3180(3) 0.79999(17) 0.0757(19) Uani 1 1 d . . .
C192 C 0.1800(5) 0.2940(3) 0.83051(17) 0.0775(18) Uani 1 1 d . . .
H192 H 0.1627 0.3202 0.8489 0.080 Uiso 1 1 calc R . .
C193 C 0.1608(7) 0.2298(4) 0.8385(2) 0.118(3) Uani 1 1 d . . .
H19A H 0.1879 0.2188 0.8587 0.080 Uiso 1 1 calc R . .
H19B H 0.1804 0.2035 0.8213 0.080 Uiso 1 1 calc R . .
H19C H 0.1014 0.2250 0.8409 0.080 Uiso 1 1 calc R . .

loop_
_atom_site_aniso_label
_atom_site_aniso_U_11
_atom_site_aniso_U_22
_atom_site_aniso_U_33
_atom_site_aniso_U_23
_atom_site_aniso_U_13
_atom_site_aniso_U_12
Fe1 0.0341(3) 0.0275(3) 0.0359(3) 0.0001(2) -0.0002(3) 0.0003(3)
N1 0.036(2) 0.0273(17) 0.0481(19) 0.0018(15) 0.0030(17) 0.0008(16)
N2 0.050(3) 0.0323(18) 0.053(2) 0.0055(17) -0.0150(18) 0.0004(18)
N3 0.036(2) 0.0326(18) 0.0409(19) -0.0054(15) -0.0033(16) 0.0004(16)
N11 0.036(2) 0.0279(17) 0.054(2) -0.0003(15) -0.0012(17) -0.0029(16)
N12 0.057(3) 0.039(2) 0.052(2) -0.0081(18) 0.017(2) -0.0054(19)
N13 0.039(2) 0.0296(18) 0.0429(19) -0.0018(15) 0.0042(16) -0.0025(16)
N21 0.0323(19) 0.0313(17) 0.0309(16) -0.0024(13) 0.0003(14) -0.0001(15)
N22 0.042(2) 0.0318(17) 0.0330(16) 0.0024(14) -0.0016(16) -0.0049(16)
N23 0.0306(19) 0.0334(18) 0.0313(16) 0.0051(14) 0.0014(14) -0.0012(15)
C1 0.048(3) 0.030(2) 0.048(2) -0.0009(18) -0.008(2) 0.003(2)
C2 0.034(2) 0.037(2) 0.052(2) 0.003(2) -0.007(2) -0.002(2)
C3 0.043(3) 0.035(2) 0.059(3) 0.001(2) -0.011(2) -0.001(2)
C4 0.071(4) 0.045(3) 0.051(3) 0.013(2) -0.018(3) -0.003(3)
C5 0.043(3) 0.031(2) 0.044(2) 0.0058(19) -0.004(2) 0.000(2)
C6 0.034(2) 0.033(2) 0.049(2) -0.005(2) 0.0003(19) -0.0023(19)
C7 0.051(3) 0.059(3) 0.052(3) -0.013(2) 0.011(2) -0.019(3)
C8 0.038(3) 0.037(2) 0.043(2) 0.0005(18) -0.001(2) -0.011(2)
C9 0.048(3) 0.035(2) 0.057(3) -0.001(2) 0.008(2) -0.008(2)
C10 0.064(4) 0.046(3) 0.076(4) -0.012(3) 0.014(3) -0.008(3)
C11 0.107(6) 0.071(4) 0.071(4) -0.018(3) 0.016(4) -0.026(4)
C12 0.098(5) 0.074(4) 0.066(4) -0.014(3) -0.031(4) -0.002(4)
C13 0.069(4) 0.048(3) 0.059(3) 0.003(2) -0.008(3) 0.001(3)
C21 0.046(3) 0.028(2) 0.043(2) -0.0023(17) 0.010(2) -0.005(2)
C22 0.042(3) 0.038(3) 0.075(3) 0.004(2) 0.007(2) 0.007(2)
C23 0.060(4) 0.041(3) 0.071(3) -0.006(3) 0.017(3) 0.003(3)
C24 0.091(5) 0.055(3) 0.055(3) -0.006(2) 0.026(3) -0.001(3)
C25 0.046(3) 0.038(2) 0.040(2) -0.0042(19) 0.0016(19) -0.006(2)
C26 0.035(2) 0.034(2) 0.037(2) -0.0009(17) -0.0052(18) 0.0013(19)
C27 0.044(3) 0.049(3) 0.047(2) 0.004(2) -0.006(2) 0.000(2)
C28 0.034(2) 0.037(2) 0.034(2) 0.0018(17) -0.0065(17) 0.001(2)
C29 0.050(3) 0.042(3) 0.039(2) 0.0000(19) -0.001(2) 0.008(2)
C30 0.063(3) 0.037(2) 0.048(2) 0.001(2) -0.009(2) 0.009(2)
C31 0.058(3) 0.034(2) 0.054(3) 0.003(2) -0.012(2) 0.002(2)
C32 0.047(3) 0.039(2) 0.050(2) 0.003(2) -0.007(2) -0.002(2)
C33 0.032(2) 0.040(2) 0.047(2) 0.0045(19) -0.0017(19) 0.003(2)
C41 0.031(2) 0.035(2) 0.036(2) 0.0009(17) -0.0028(17) 0.0004(19)
C42 0.036(2) 0.038(2) 0.039(2) 0.0001(18) 0.0025(19) 0.0019(19)
C43 0.034(2) 0.047(3) 0.036(2) 0.0021(19) -0.0003(19) -0.007(2)
C44 0.053(3) 0.030(2) 0.044(2) -0.0014(17) 0.001(2) -0.005(2)
C45 0.040(3) 0.035(2) 0.0297(19) 0.0000(17) -0.0022(17) 0.004(2)
C46 0.031(2) 0.041(2) 0.043(2) -0.0041(19) 0.0038(18) 0.0020(19)
C47 0.044(3) 0.054(3) 0.040(2) -0.002(2) 0.0038(19) 0.007(2)
C48 0.046(3) 0.040(2) 0.040(2) -0.0046(19) 0.003(2) -0.004(2)
C49 0.051(3) 0.048(3) 0.041(2) 0.005(2) 0.002(2) 0.002(2)
C50 0.059(3) 0.065(3) 0.050(3) 0.012(2) -0.004(2) 0.002(3)
C51 0.081(4) 0.078(4) 0.051(3) 0.011(3) 0.008(3) 0.005(4)
C52 0.083(4) 0.054(3) 0.062(3) 0.009(3) 0.011(3) -0.007(3)
C53 0.055(3) 0.053(3) 0.050(3) -0.001(2) 0.013(2) -0.012(3)
Fe2 0.0461(4) 0.0323(3) 0.0400(3) -0.0001(3) -0.0014(3) -0.0026(3)
N31 0.042(2) 0.049(2) 0.053(2) -0.0041(18) -0.0077(19) 0.0005(19)
N32 0.058(3) 0.089(3) 0.045(2) -0.021(2) 0.001(2) 0.007(3)
N33 0.050(2) 0.042(2) 0.041(2) -0.0017(16) 0.0061(17) -0.0042(18)
N41 0.047(2) 0.0319(18) 0.0421(18) -0.0007(16) -0.0061(17) 0.0002(17)
N42 0.049(2) 0.039(2) 0.0393(19) -0.0065(15) -0.0088(17) 0.0059(19)
N43 0.050(3) 0.0344(19) 0.045(2) -0.0026(16) 0.0010(17) -0.0069(18)
N51 0.038(2) 0.0391(19) 0.0364(18) 0.0040(15) 0.0019(16) -0.0006(16)
N52 0.055(3) 0.0331(19) 0.050(2) 0.0000(16) -0.0072(19) 0.0050(18)
N53 0.043(2) 0.0339(19) 0.046(2) 0.0040(15) -0.0030(17) -0.0055(17)
C61 0.058(3) 0.054(3) 0.048(3) -0.013(2) -0.001(2) 0.009(3)
C62 0.052(3) 0.081(4) 0.050(3) -0.003(3) 0.004(3) 0.006(3)
C63 0.070(4) 0.117(6) 0.053(3) -0.029(3) 0.007(3) 0.014(4)
C64 0.078(5) 0.122(6) 0.067(4) -0.044(4) -0.009(3) 0.008(4)
C65 0.051(3) 0.055(3) 0.045(3) -0.019(2) 0.002(2) -0.001(2)
C66 0.048(3) 0.043(3) 0.048(2) -0.005(2) 0.001(2) -0.014(2)
C67 0.054(3) 0.072(4) 0.071(4) -0.013(3) 0.010(3) -0.019(3)
C68 0.044(3) 0.047(3) 0.053(3) -0.002(2) 0.007(2) -0.007(2)
C69 0.048(3) 0.056(3) 0.055(3) 0.003(2) -0.003(2) 0.006(2)
C70 0.060(4) 0.059(3) 0.081(4) 0.016(3) -0.001(3) 0.013(3)
C71 0.066(4) 0.057(3) 0.092(5) -0.009(3) 0.000(3) 0.010(3)
C72 0.064(4) 0.068(4) 0.074(4) -0.017(3) 0.004(3) 0.004(3)
C73 0.052(3) 0.055(3) 0.054(3) -0.008(2) 0.008(2) 0.001(3)
C81 0.055(3) 0.032(2) 0.039(2) 0.0002(17) -0.005(2) -0.005(2)
C82 0.049(3) 0.040(2) 0.043(2) 0.004(2) -0.008(2) -0.007(2)
C83 0.048(3) 0.042(2) 0.046(2) -0.004(2) -0.001(2) -0.003(2)
C84 0.066(4) 0.044(3) 0.057(3) -0.004(2) -0.018(3) 0.014(3)
C85 0.064(4) 0.031(2) 0.049(3) -0.005(2) -0.004(2) -0.002(2)
C86 0.065(4) 0.037(3) 0.072(3) -0.004(2) 0.006(3) -0.018(2)
C87 0.094(5) 0.044(3) 0.091(4) 0.018(3) -0.003(4) -0.025(3)
C88 0.061(4) 0.043(3) 0.093(4) -0.019(3) 0.003(3) -0.002(3)
C89 0.072(4) 0.069(4) 0.092(4) -0.027(3) -0.011(4) 0.013(3)
C90 0.102(6) 0.109(6) 0.095(5) -0.063(5) -0.015(4) 0.024(5)
C91 0.104(7) 0.141(8) 0.169(9) -0.109(8) -0.052(7) 0.016(6)
C92 0.078(6) 0.108(6) 0.184(9) -0.082(7) -0.013(6) -0.012(5)
C93 0.066(4) 0.077(4) 0.136(6) -0.042(4) 0.010(4) -0.021(4)
C101 0.040(3) 0.032(2) 0.048(2) 0.0022(18) -0.007(2) -0.004(2)
C102 0.051(3) 0.042(2) 0.046(2) 0.007(2) -0.005(2) 0.002(2)
C103 0.062(3) 0.036(2) 0.054(3) 0.009(2) -0.010(2) -0.002(2)
C104 0.070(4) 0.037(2) 0.069(3) -0.004(2) -0.004(3) -0.006(3)
C105 0.049(3) 0.037(2) 0.041(2) 0.0015(18) 0.000(2) -0.004(2)
C106 0.069(3) 0.041(2) 0.037(2) 0.0076(19) -0.002(2) 0.000(2)
C107 0.066(4) 0.057(3) 0.045(3) 0.006(2) 0.003(2) 0.001(3)
C108 0.065(3) 0.039(2) 0.037(2) 0.0030(19) -0.007(2) 0.002(2)
C109 0.059(3) 0.030(2) 0.052(3) 0.0023(19) -0.011(2) 0.005(2)
C110 0.065(4) 0.049(3) 0.052(3) -0.003(2) -0.015(3) -0.001(3)
C111 0.076(4) 0.058(3) 0.054(3) -0.008(3) -0.016(3) 0.008(3)
C112 0.076(4) 0.062(3) 0.049(3) 0.011(3) -0.013(3) 0.023(3)
C113 0.074(4) 0.050(3) 0.053(3) 0.004(2) 0.000(3) -0.002(3)
Fe3 0.0359(3) 0.0341(3) 0.0339(3) 0.0002(2) 0.0014(3) -0.0017(3)
N61 0.045(2) 0.0368(19) 0.043(2) 0.0024(16) 0.0076(17) -0.0024(18)
N62 0.065(3) 0.064(3) 0.046(2) -0.017(2) 0.014(2) -0.008(2)
N63 0.037(2) 0.043(2) 0.041(2) 0.0031(16) 0.0047(16) -0.0076(17)
N71 0.038(2) 0.043(2) 0.0306(17) 0.0035(15) -0.0011(15) 0.0033(17)
N72 0.046(2) 0.034(2) 0.053(2) 0.0071(17) 0.0029(18) 0.0033(18)
N73 0.032(2) 0.039(2) 0.0362(18) 0.0075(15) 0.0003(15) -0.0036(16)
N81 0.034(2) 0.043(2) 0.0427(19) -0.0005(16) 0.0062(16) -0.0009(17)
N82 0.045(2) 0.050(2) 0.049(2) 0.0075(18) -0.0018(18) 0.009(2)
N83 0.042(2) 0.046(2) 0.0420(19) -0.0095(17) 0.0058(17) -0.0036(18)
C131 0.052(3) 0.050(3) 0.041(2) -0.002(2) 0.006(2) -0.012(2)
C132 0.056(3) 0.042(2) 0.058(3) -0.003(2) 0.014(3) 0.004(2)
C133 0.058(4) 0.062(3) 0.069(3) -0.014(3) 0.016(3) -0.002(3)
C134 0.093(5) 0.093(5) 0.048(3) -0.018(3) 0.019(3) -0.020(4)
C135 0.055(3) 0.050(3) 0.038(2) -0.002(2) 0.001(2) -0.009(2)
C136 0.040(3) 0.055(3) 0.052(3) 0.009(2) 0.000(2) -0.006(2)
C137 0.052(4) 0.097(5) 0.077(4) 0.001(3) -0.022(3) -0.019(3)
C138 0.038(3) 0.055(3) 0.041(2) 0.018(2) 0.001(2) 0.002(2)
C139 0.041(3) 0.058(3) 0.037(2) 0.012(2) 0.002(2) 0.001(2)
C140 0.050(3) 0.056(3) 0.050(3) 0.017(2) 0.008(2) 0.006(3)
C141 0.063(4) 0.056(3) 0.079(4) 0.025(3) 0.020(3) 0.009(3)
C142 0.056(4) 0.072(4) 0.079(4) 0.025(3) 0.015(3) 0.025(3)
C143 0.044(3) 0.069(3) 0.052(3) 0.026(3) 0.011(2) 0.013(3)
C151 0.036(2) 0.035(2) 0.043(2) 0.0028(18) -0.003(2) -0.005(2)
C152 0.038(3) 0.041(2) 0.045(2) 0.0107(19) 0.000(2) -0.004(2)
C153 0.044(3) 0.034(2) 0.054(3) 0.007(2) -0.005(2) -0.004(2)
C154 0.068(4) 0.044(3) 0.079(4) -0.007(3) 0.013(3) -0.007(3)
C155 0.038(2) 0.035(2) 0.038(2) 0.0002(18) 0.0013(18) 0.0009(19)
C156 0.036(2) 0.035(2) 0.040(2) 0.0031(18) 0.0075(18) -0.004(2)
C157 0.046(3) 0.048(3) 0.041(2) 0.003(2) 0.006(2) 0.002(2)
C158 0.039(3) 0.042(2) 0.031(2) -0.0013(18) 0.0051(18) -0.002(2)
C159 0.036(3) 0.050(3) 0.044(2) 0.002(2) 0.0041(19) -0.004(2)
C160 0.052(3) 0.041(3) 0.060(3) 0.012(2) 0.008(2) -0.005(2)
C161 0.044(3) 0.051(3) 0.046(2) 0.006(2) 0.003(2) 0.002(2)
C162 0.048(3) 0.058(3) 0.045(2) 0.004(2) -0.007(2) -0.002(2)
C163 0.042(3) 0.046(3) 0.042(2) 0.002(2) 0.001(2) -0.002(2)
C171 0.047(3) 0.041(2) 0.036(2) 0.0021(19) 0.0037(19) 0.007(2)
C172 0.044(3) 0.063(3) 0.046(2) 0.006(2) 0.000(2) -0.009(3)
C173 0.040(3) 0.072(3) 0.047(3) 0.009(2) -0.007(2) 0.003(3)
C174 0.081(4) 0.061(3) 0.069(3) 0.021(3) 0.000(3) 0.020(3)
C175 0.054(3) 0.034(2) 0.042(2) 0.0027(19) 0.005(2) -0.002(2)
C176 0.060(3) 0.044(3) 0.039(2) -0.005(2) 0.000(2) -0.019(2)
C177 0.080(4) 0.066(3) 0.057(3) -0.008(3) 0.007(3) -0.028(3)
C178 0.080(4) 0.043(3) 0.043(3) -0.007(2) 0.003(3) -0.015(3)
C179 0.085(5) 0.054(3) 0.062(3) -0.015(3) 0.005(3) 0.009(3)
C180 0.101(6) 0.075(4) 0.084(5) -0.031(4) 0.013(4) 0.010(4)
C181 0.101(6) 0.075(4) 0.064(4) -0.029(3) 0.027(4) -0.021(4)
C182 0.101(6) 0.088(5) 0.053(3) -0.020(3) 0.012(3) -0.037(4)
C183 0.076(4) 0.062(3) 0.044(3) -0.008(2) 0.005(3) -0.020(3)
Cl1 0.0634(8) 0.0596(7) 0.0579(7) 0.0093(6) -0.0158(6) -0.0169(7)
O11 0.077(3) 0.054(2) 0.085(3) 0.001(2) -0.014(2) -0.023(2)
O12 0.088(3) 0.104(3) 0.052(2) 0.013(2) -0.010(2) -0.016(3)
O13 0.058(2) 0.065(2) 0.070(2) 0.0001(19) -0.0137(19) 0.002(2)
O14 0.074(3) 0.052(2) 0.076(2) -0.0086(19) -0.004(2) -0.002(2)
Cl2 0.0426(6) 0.0458(6) 0.0704(8) 0.0046(6) -0.0024(6) -0.0041(5)
O21 0.085(3) 0.047(2) 0.102(3) 0.008(2) 0.024(3) -0.011(2)
O22 0.107(4) 0.100(4) 0.089(3) 0.021(3) -0.040(3) -0.044(3)
O23 0.040(2) 0.070(2) 0.073(2) 0.0057(18) -0.0041(17) 0.0050(18)
O24 0.063(3) 0.056(3) 0.188(6) -0.024(3) 0.023(3) 0.002(2)
Cl3 0.0587(8) 0.0483(7) 0.0729(8) -0.0111(6) -0.0038(7) -0.0004(6)
O31 0.304(12) 0.090(4) 0.184(7) 0.003(4) -0.173(8) -0.004(6)
O32 0.137(5) 0.072(3) 0.141(5) -0.036(3) -0.069(4) 0.040(3)
O33 0.108(6) 0.073(4) 0.420(16) 0.021(6) -0.052(7) -0.031(4)
O34 0.322(14) 0.134(6) 0.288(12) 0.086(7) 0.207(11) 0.132(8)
Cl4A 0.0504(7) 0.0554(7) 0.0820(9) 0.0069(7) -0.0053(7) -0.0054(6)
O41A 0.074(3) 0.117(4) 0.083(3) 0.033(3) -0.004(2) -0.035(3)
O42A 0.134(4) 0.061(2) 0.072(3) 0.003(2) -0.004(3) -0.018(3)
O43A 0.064(4) 0.211(9) 0.280(11) 0.104(8) 0.025(5) 0.024(5)
O44A 0.312(12) 0.100(4) 0.106(4) -0.033(4) -0.055(6) -0.009(6)
Cl5A 0.0893(11) 0.0666(9) 0.0646(8) -0.0140(7) -0.0115(8) 0.0147(8)
O51A 0.122(5) 0.134(5) 0.066(3) 0.016(3) -0.012(3) 0.021(4)
O52A 0.107(5) 0.137(5) 0.142(5) -0.002(4) -0.046(4) 0.037(4)
O53A 0.165(7) 0.102(5) 0.306(12) -0.020(6) -0.093(8) -0.028(5)
O54A 0.176(6) 0.072(3) 0.072(3) -0.003(2) -0.003(3) 0.026(3)
Cl6A 0.124(2) 0.0552(13) 0.0633(9) 0.0026(8) 0.0062(11) 0.0112(12)
O61A 0.199(13) 0.068(7) 0.117(7) 0.009(6) -0.044(8) 0.036(8)
O62A 0.216(14) 0.193(13) 0.227(17) 0.075(12) -0.099(14) -0.111(12)
O63A 0.159(11) 0.128(9) 0.122(7) 0.037(7) 0.045(7) 0.015(6)
O64A 0.49(2) 0.109(8) 0.146(16) -0.034(10) 0.152(18) 0.008(11)
Cl6B 0.124(2) 0.0552(13) 0.0633(9) 0.0026(8) 0.0062(11) 0.0112(12)
O61B 0.199(13) 0.068(7) 0.117(7) 0.009(6) -0.044(8) 0.036(8)
O62B 0.216(14) 0.193(13) 0.227(17) 0.075(12) -0.099(14) -0.111(12)
O63B 0.159(11) 0.128(9) 0.122(7) 0.037(7) 0.045(7) 0.015(6)
O64B 0.49(2) 0.109(8) 0.146(16) -0.034(10) 0.152(18) 0.008(11)
N91 0.106(5) 0.061(3) 0.097(4) -0.001(3) -0.018(4) 0.019(3)
O91 0.126(5) 0.123(5) 0.116(4) 0.011(4) -0.037(4) 0.015(4)
C191 0.099(5) 0.053(3) 0.075(4) 0.001(3) -0.028(4) -0.002(3)
C192 0.090(5) 0.072(4) 0.071(4) 0.011(3) -0.005(4) -0.001(4)
C193 0.151(9) 0.115(7) 0.089(5) 0.002(5) -0.017(6) -0.001(6)

loop_
_atom_type_symbol
_atom_type_description
_atom_type_scat_dispersion_real
_atom_type_scat_dispersion_imag
_atom_type_scat_source
C C 0.0033 0.0016 'International Tables Vol C Tables 4.2.6.8 and 6.1.1.4'
H H 0.0000 0.0000 'International Tables Vol C Tables 4.2.6.8 and 6.1.1.4'
N N 0.0061 0.0033 'International Tables Vol C Tables 4.2.6.8 and 6.1.1.4'
O O 0.0106 0.0060 'International Tables Vol C Tables 4.2.6.8 and 6.1.1.4'
Cl Cl 0.1484 0.1585 'International Tables Vol C Tables 4.2.6.8 and 6.1.1.4'
Fe Fe 0.3463 0.8444 'International Tables Vol C Tables 4.2.6.8 and 6.1.1.4'

loop_
_geom_angle_atom_site_label_1
_geom_angle_atom_site_label_2
_geom_angle_atom_site_label_3
_geom_angle
N1 Fe1 N11 90.05(15)
N1 Fe1 N21 91.65(14)
N11 Fe1 N21 92.32(14)
N1 Fe1 N3 81.04(15)
N11 Fe1 N3 91.31(15)
N21 Fe1 N3 171.85(14)
N1 Fe1 N23 92.05(14)
N11 Fe1 N23 173.03(15)
N21 Fe1 N23 80.98(14)
N3 Fe1 N23 95.58(14)
N1 Fe1 N13 170.55(14)
N11 Fe1 N13 80.72(15)
N21 Fe1 N13 90.76(14)
N3 Fe1 N13 97.03(14)
N23 Fe1 N13 97.35(14)
C1 N1 C2 107.0(4)
C1 N1 Fe1 112.3(3)
C2 N1 Fe1 140.6(3)
C3 N2 C1 107.2(4)
C3 N2 C4 126.7(4)
C1 N2 C4 126.1(4)
C5 N3 C6 119.6(4)
C5 N3 Fe1 114.2(3)
C6 N3 Fe1 126.2(3)
C21 N11 C22 106.4(4)
C21 N11 Fe1 113.5(3)
C22 N11 Fe1 140.0(3)
C21 N12 C23 106.7(4)
C21 N12 C24 127.2(5)
C23 N12 C24 125.9(4)
C25 N13 C26 119.7(4)
C25 N13 Fe1 114.4(3)
C26 N13 Fe1 125.8(3)
C41 N21 C42 106.2(3)
C41 N21 Fe1 113.1(3)
C42 N21 Fe1 140.7(3)
C41 N22 C43 106.9(3)
C41 N22 C44 127.4(4)
C43 N22 C44 125.7(4)
C45 N23 C46 118.6(4)
C45 N23 Fe1 114.7(3)
C46 N23 Fe1 126.3(3)
N1 C1 N2 109.5(4)
N1 C1 C5 118.0(4)
N2 C1 C5 132.4(4)
C3 C2 N1 109.8(4)
C2 C3 N2 106.5(4)
N3 C5 C1 114.3(4)
N3 C6 C8 111.7(3)
N3 C6 C7 114.3(4)
C8 C6 C7 109.0(4)
C13 C8 C9 119.9(5)
C13 C8 C6 117.9(4)
C9 C8 C6 121.8(4)
C10 C9 C8 120.3(5)
C9 C10 C11 120.9(6)
C10 C11 C12 117.7(6)
C13 C12 C11 120.9(6)
C12 C13 C8 120.3(6)
N11 C21 N12 111.3(4)
N11 C21 C25 117.5(4)
N12 C21 C25 131.2(4)
C23 C22 N11 108.5(5)
C22 C23 N12 107.0(5)
N13 C25 C21 113.8(4)
N13 C26 C28 111.2(4)
N13 C26 C27 114.2(4)
C28 C26 C27 109.5(3)
C29 C28 C33 119.3(4)
C29 C28 C26 118.7(4)
C33 C28 C26 121.8(4)
C28 C29 C30 119.2(5)
C31 C30 C29 121.0(5)
C30 C31 C32 119.3(5)
C31 C32 C33 121.2(5)
C32 C33 C28 119.9(4)
N21 C41 N22 111.1(4)
N21 C41 C45 116.8(4)
N22 C41 C45 132.0(4)
C43 C42 N21 108.3(4)
N22 C43 C42 107.5(4)
N23 C45 C41 114.3(4)
N23 C46 C47 115.1(4)
N23 C46 C48 110.3(4)
C47 C46 C48 110.1(4)
C49 C48 C53 118.4(4)
C49 C48 C46 122.3(4)
C53 C48 C46 119.1(4)
C50 C49 C48 122.1(5)
C49 C50 C51 120.0(6)
C52 C51 C50 119.0(5)
C51 C52 C53 120.7(5)
C48 C53 C52 119.7(5)
N31 Fe2 N41 90.82(17)
N31 Fe2 N51 92.91(16)
N41 Fe2 N51 92.34(15)
N31 Fe2 N43 92.51(16)
N41 Fe2 N43 80.50(16)
N51 Fe2 N43 171.08(16)
N31 Fe2 N33 81.29(17)
N41 Fe2 N33 171.41(16)
N51 Fe2 N33 91.46(16)
N43 Fe2 N33 96.36(17)
N31 Fe2 N53 173.08(17)
N41 Fe2 N53 92.82(16)
N51 Fe2 N53 81.08(14)
N43 Fe2 N53 93.89(15)
N33 Fe2 N53 95.37(16)
C61 N31 C62 105.8(4)
C61 N31 Fe2 113.3(3)
C62 N31 Fe2 140.7(4)
C61 N32 C63 106.9(5)
C61 N32 C64 127.4(5)
C63 N32 C64 125.6(5)
C65 N33 C66 118.0(4)
C65 N33 Fe2 114.9(3)
C66 N33 Fe2 127.0(3)
C81 N41 C82 105.1(4)
C81 N41 Fe2 113.8(3)
C82 N41 Fe2 141.1(3)
C83 N42 C81 105.4(4)
C83 N42 C84 128.5(4)
C81 N42 C84 126.0(4)
C85 N43 C86 118.8(4)
C85 N43 Fe2 115.6(3)
C86 N43 Fe2 125.6(4)
C101 N51 C102 105.8(4)
C101 N51 Fe2 112.7(3)
C102 N51 Fe2 141.5(3)
C103 N52 C101 106.6(4)
C103 N52 C104 127.8(4)
C101 N52 C104 125.6(4)
C105 N53 C106 117.4(4)
C105 N53 Fe2 114.6(3)
C106 N53 Fe2 127.7(3)
N31 C61 N32 111.7(5)
N31 C61 C65 116.9(4)
N32 C61 C65 131.3(5)
N31 C62 C63 109.0(5)
N32 C63 C62 106.3(5)
N33 C65 C61 113.6(5)
N33 C66 C67 114.1(4)
N33 C66 C68 110.4(4)
C67 C66 C68 108.7(5)
C73 C68 C69 120.5(5)
C73 C68 C66 117.7(4)
C69 C68 C66 121.7(4)
C70 C69 C68 119.4(5)
C69 C70 C71 119.6(6)
C72 C71 C70 120.4(6)
C71 C72 C73 120.8(6)
C68 C73 C72 119.2(5)
N41 C81 N42 111.1(4)
N41 C81 C85 115.7(5)
N42 C81 C85 133.2(4)
C83 C82 N41 109.5(4)
C82 C83 N42 108.8(4)
N43 C85 C81 114.3(4)
N43 C86 C88 110.3(4)
N43 C86 C87 114.4(5)
C88 C86 C87 110.1(5)
C93 C88 C89 116.6(6)
C93 C88 C86 119.4(6)
C89 C88 C86 123.9(6)
C90 C89 C88 121.7(7)
C91 C90 C89 118.6(8)
C90 C91 C92 121.5(8)
C93 C92 C91 118.3(8)
C92 C93 C88 123.0(8)
N51 C101 N52 111.2(4)
N51 C101 C105 117.5(4)
N52 C101 C105 131.4(4)
C103 C102 N51 108.2(4)
N52 C103 C102 108.3(4)
N53 C105 C101 114.2(4)
N53 C106 C107 115.4(4)
N53 C106 C108 109.3(4)
C107 C106 C108 109.0(4)
C109 C108 C113 116.8(5)
C109 C108 C106 123.8(4)
C113 C108 C106 119.4(5)
C110 C109 C108 122.7(4)
C109 C110 C111 120.4(6)
C112 C111 C110 117.9(6)
C111 C112 C113 122.4(5)
C112 C113 C108 119.8(5)
N81 Fe3 N61 91.91(16)
N81 Fe3 N71 92.77(15)
N61 Fe3 N71 91.99(15)
N81 Fe3 N63 172.27(16)
N61 Fe3 N63 81.04(16)
N71 Fe3 N63 90.67(15)
N81 Fe3 N73 90.82(15)
N61 Fe3 N73 172.34(15)
N71 Fe3 N73 80.73(15)
N63 Fe3 N73 96.57(15)
N81 Fe3 N83 81.35(16)
N61 Fe3 N83 91.08(15)
N71 Fe3 N83 173.46(15)
N63 Fe3 N83 95.51(16)
N73 Fe3 N83 96.41(15)
C131 N61 C132 107.6(4)
C131 N61 Fe3 113.1(3)
C132 N61 Fe3 139.3(3)
C131 N62 C133 106.8(4)
C131 N62 C134 126.5(6)
C133 N62 C134 126.7(5)
C135 N63 C136 119.0(4)
C135 N63 Fe3 114.9(3)
C136 N63 Fe3 125.9(3)
C151 N71 C152 106.5(4)
C151 N71 Fe3 112.8(3)
C152 N71 Fe3 140.6(3)
C151 N72 C153 106.8(4)
C151 N72 C154 126.5(4)
C153 N72 C154 126.7(4)
C155 N73 C156 117.9(4)
C155 N73 Fe3 115.9(3)
C156 N73 Fe3 126.1(3)
C171 N81 C172 105.0(4)
C171 N81 Fe3 113.8(3)
C172 N81 Fe3 141.2(3)
C171 N82 C173 106.9(4)
C171 N82 C174 126.6(5)
C173 N82 C174 126.4(5)
C175 N83 C176 119.1(4)
C175 N83 Fe3 114.2(3)
C176 N83 Fe3 126.3(3)
N61 C131 N62 110.4(5)
N61 C131 C135 117.5(4)
N62 C131 C135 132.1(5)
C133 C132 N61 107.2(5)
N62 C133 C132 108.1(5)
N63 C135 C131 113.4(4)
N63 C136 C137 115.3(5)
N63 C136 C138 110.2(4)
C137 C136 C138 110.4(5)
C143 C138 C139 118.5(5)
C143 C138 C136 119.6(4)
C139 C138 C136 121.8(5)
C140 C139 C138 119.9(5)
C139 C140 C141 121.3(5)
C142 C141 C140 119.2(6)
C141 C142 C143 120.1(6)
C142 C143 C138 121.0(5)
N71 C151 N72 111.1(4)
N71 C151 C155 117.6(4)
N72 C151 C155 131.3(4)
C153 C152 N71 108.5(4)
C152 C153 N72 107.2(4)
N73 C155 C151 113.0(4)
C157 C156 N73 116.0(4)
C157 C156 C158 111.3(3)
N73 C156 C158 108.9(3)
C159 C158 C163 118.3(4)
C159 C158 C156 120.6(4)
C163 C158 C156 120.9(4)
C158 C159 C160 120.7(5)
C161 C160 C159 121.2(5)
C160 C161 C162 118.9(5)
C163 C162 C161 120.3(5)
C162 C163 C158 120.4(5)
N81 C171 N82 111.4(4)
N81 C171 C175 116.7(4)
N82 C171 C175 131.7(4)
C173 C172 N81 109.1(5)
N82 C173 C172 107.5(4)
N83 C175 C171 113.9(4)
N83 C176 C178 110.4(4)
N83 C176 C177 115.4(4)
C178 C176 C177 108.5(4)
C179 C178 C183 117.8(5)
C179 C178 C176 122.4(5)
C183 C178 C176 119.7(6)
C178 C179 C180 122.4(6)
C181 C180 C179 119.5(7)
C182 C181 C180 120.9(6)
C181 C182 C183 119.8(7)
C178 C183 C182 119.6(7)
O11 Cl1 O12 111.1(3)
O11 Cl1 O13 112.9(3)
O12 Cl1 O13 112.9(3)
O11 Cl1 O14 105.7(3)
O12 Cl1 O14 107.2(3)
O13 Cl1 O14 106.5(2)
O24 Cl2 O23 108.6(3)
O24 Cl2 O21 109.5(3)
O23 Cl2 O21 109.6(3)
O24 Cl2 O22 109.5(4)
O23 Cl2 O22 109.6(3)
O21 Cl2 O22 110.2(3)
O33 Cl3 O34 108.7(7)
O33 Cl3 O31 110.6(7)
O34 Cl3 O31 109.9(9)
O33 Cl3 O32 113.5(4)
O34 Cl3 O32 108.5(5)
O31 Cl3 O32 105.6(4)
O44A Cl4A O43A 115.3(7)
O44A Cl4A O41A 114.9(5)
O43A Cl4A O41A 106.4(4)
O44A Cl4A O42A 107.7(4)
O43A Cl4A O42A 102.7(5)
O41A Cl4A O42A 109.1(3)
O53A Cl5A O54A 112.6(6)
O53A Cl5A O52A 111.1(5)
O54A Cl5A O52A 103.3(4)
O53A Cl5A O51A 113.4(5)
O54A Cl5A O51A 104.8(3)
O52A Cl5A O51A 111.1(4)
O64A Cl6A O62A 111.7(9)
O64A Cl6A O63A 108.1(8)
O62A Cl6A O63A 107.5(8)
O64A Cl6A O61A 109.7(8)
O62A Cl6A O61A 107.7(8)
O63A Cl6A O61A 112.2(8)
O64B Cl6B O62B 110.0(9)
O64B Cl6B O63B 110.8(9)
O62B Cl6B O63B 108.8(9)
O64B Cl6B O61B 109.4(10)
O62B Cl6B O61B 108.0(9)
O63B Cl6B O61B 109.8(9)
N91 C191 C192 174.8(9)
O91 C192 C193 109.2(7)
O91 C192 C191 105.1(6)
C193 C192 C191 116.0(7)

loop_
_geom_bond_atom_site_label_1
_geom_bond_atom_site_label_2
_geom_bond_distance
Fe1 N1 1.948(4)
Fe1 N11 1.949(4)
Fe1 N21 1.952(3)
Fe1 N3 2.009(4)
Fe1 N23 2.014(3)
Fe1 N13 2.015(4)
N1 C1 1.339(6)
N1 C2 1.376(6)
N2 C3 1.384(6)
N2 C1 1.387(6)
N2 C4 1.449(6)
N3 C5 1.294(6)
N3 C6 1.489(6)
N11 C21 1.324(6)
N11 C22 1.385(6)
N12 C21 1.349(6)
N12 C23 1.383(7)
N12 C24 1.473(7)
N13 C25 1.296(6)
N13 C26 1.482(6)
N21 C41 1.341(5)
N21 C42 1.372(6)
N22 C41 1.342(5)
N22 C43 1.367(6)
N22 C44 1.452(5)
N23 C45 1.284(6)
N23 C46 1.484(5)
C1 C5 1.410(7)
C2 C3 1.366(6)
C6 C8 1.522(6)
C6 C7 1.535(6)
C8 C13 1.374(7)
C8 C9 1.387(7)
C9 C10 1.380(7)
C10 C11 1.385(10)
C11 C12 1.421(10)
C12 C13 1.367(8)
C21 C25 1.432(7)
C22 C23 1.363(8)
C26 C28 1.517(6)
C26 C27 1.525(6)
C28 C29 1.396(6)
C28 C33 1.402(6)
C29 C30 1.407(7)
C30 C31 1.373(8)
C31 C32 1.380(7)
C32 C33 1.381(6)
C41 C45 1.442(6)
C42 C43 1.370(6)
C46 C47 1.514(6)
C46 C48 1.522(6)
C48 C49 1.387(7)
C48 C53 1.391(7)
C49 C50 1.372(7)
C50 C51 1.391(8)
C51 C52 1.386(9)
C52 C53 1.406(8)
Fe2 N31 1.945(4)
Fe2 N41 1.950(4)
Fe2 N51 1.968(4)
Fe2 N43 1.984(4)
Fe2 N33 1.991(4)
Fe2 N53 2.002(4)
N31 C61 1.324(7)
N31 C62 1.357(7)
N32 C61 1.338(6)
N32 C63 1.360(8)
N32 C64 1.454(8)
N33 C65 1.293(6)
N33 C66 1.513(6)
N41 C81 1.332(6)
N41 C82 1.375(6)
N42 C83 1.354(6)
N42 C81 1.373(6)
N42 C84 1.458(6)
N43 C85 1.279(7)
N43 C86 1.479(6)
N51 C101 1.326(6)
N51 C102 1.362(6)
N52 C103 1.334(6)
N52 C101 1.344(6)
N52 C104 1.474(6)
N53 C105 1.294(6)
N53 C106 1.494(6)
C61 C65 1.448(7)
C62 C63 1.378(8)
C66 C67 1.522(7)
C66 C68 1.533(7)
C68 C73 1.381(7)
C68 C69 1.386(7)
C69 C70 1.384(8)
C70 C71 1.395(9)
C71 C72 1.349(9)
C72 C73 1.391(8)
C81 C85 1.436(7)
C82 C83 1.335(7)
C86 C88 1.510(8)
C86 C87 1.524(8)
C88 C93 1.389(9)
C88 C89 1.405(9)
C89 C90 1.386(9)
C90 C91 1.377(12)
C91 C92 1.389(14)
C92 C93 1.369(12)
C101 C105 1.438(6)
C102 C103 1.358(7)
C106 C107 1.511(7)
C106 C108 1.521(8)
C108 C109 1.385(7)
C108 C113 1.409(7)
C109 C110 1.373(8)
C110 C111 1.393(8)
C111 C112 1.363(9)
C112 C113 1.394(8)
Fe3 N81 1.935(4)
Fe3 N61 1.940(4)
Fe3 N71 1.960(4)
Fe3 N63 1.983(4)
Fe3 N73 1.984(4)
Fe3 N83 2.002(4)
N61 C131 1.331(6)
N61 C132 1.384(7)
N62 C131 1.364(7)
N62 C133 1.368(8)
N62 C134 1.444(7)
N63 C135 1.307(6)
N63 C136 1.472(6)
N71 C151 1.325(6)
N71 C152 1.386(6)
N72 C151 1.349(6)
N72 C153 1.382(6)
N72 C154 1.450(7)
N73 C155 1.292(6)
N73 C156 1.506(5)
N81 C171 1.338(6)
N81 C172 1.384(6)
N82 C171 1.354(6)
N82 C173 1.357(7)
N82 C174 1.459(7)
N83 C175 1.309(6)
N83 C176 1.464(6)
C131 C135 1.416(7)
C132 C133 1.380(7)
C136 C137 1.514(7)
C136 C138 1.531(7)
C138 C143 1.394(7)
C138 C139 1.397(7)
C139 C140 1.376(7)
C140 C141 1.389(8)
C141 C142 1.376(8)
C142 C143 1.387(9)
C151 C155 1.436(6)
C152 C153 1.359(7)
C156 C157 1.483(6)
C156 C158 1.534(6)
C158 C159 1.371(7)
C158 C163 1.406(7)
C159 C160 1.398(7)
C160 C161 1.349(7)
C161 C162 1.406(7)
C162 C163 1.374(7)
C171 C175 1.434(7)
C172 C173 1.364(7)
C176 C178 1.529(7)
C176 C177 1.536(7)
C178 C179 1.371(9)
C178 C183 1.382(8)
C179 C180 1.373(9)
C180 C181 1.364(11)
C181 C182 1.340(11)
C182 C183 1.432(8)
Cl1 O11 1.417(4)
Cl1 O12 1.425(4)
Cl1 O13 1.427(4)
Cl1 O14 1.475(4)
Cl2 O24 1.417(5)
Cl2 O23 1.420(4)
Cl2 O21 1.428(4)
Cl2 O22 1.430(5)
Cl3 O33 1.336(7)
Cl3 O34 1.344(8)
Cl3 O31 1.346(6)
Cl3 O32 1.437(5)
Cl4A O44A 1.362(6)
Cl4A O43A 1.403(7)
Cl4A O41A 1.412(5)
Cl4A O42A 1.461(5)
Cl5A O53A 1.331(7)
Cl5A O54A 1.413(5)
Cl5A O52A 1.419(6)
Cl5A O51A 1.480(5)
Cl6A O64A 1.392(7)
Cl6A O62A 1.398(8)
Cl6A O63A 1.399(7)
Cl6A O61A 1.402(7)
Cl6B O64B 1.392(8)
Cl6B O62B 1.397(8)
Cl6B O63B 1.399(8)
Cl6B O61B 1.399(8)
N91 C191 1.107(8)
O91 C192 1.427(9)
C191 C192 1.480(9)
C192 C193 1.463(11)

loop_
_platon_squeeze_void_nr
_platon_squeeze_void_average_x
_platon_squeeze_void_average_y
_platon_squeeze_void_average_z
_platon_squeeze_void_volume
_platon_squeeze_void_count_electrons
_platon_squeeze_void_content
1 0.073 0.750 -0.000 788 215 ' '
2 -0.077 0.250 0.500 788 215 ' '
3 0.026 0.756 0.617 108 34 ' '
4 -0.026 0.256 0.883 108 34 ' '
5 0.172 0.245 0.212 13 2 ' '
6 0.327 0.755 0.712 13 2 ' '
7 0.474 0.244 0.117 108 34 ' '
8 0.526 0.744 0.383 108 34 ' '
9 0.672 0.255 0.788 13 2 ' '
10 0.827 0.745 0.288 13 2 ' '
